data_4025492
loop_
_publ_author_name
'Minoru Ozeki'
'Shunsuke Ochi'
'Noboru Hayama'
'Shinzo Hosoi'
'Tetsuya Kajimoto'
'Manabu Node'

_publ_section_title
;
 One-Pot Construction of Multiple Contiguous Chiral Centers Using Michael
 Addition of Chiral Amine
;
_journal_name_full 'Journal of Organic Chemistry'
_journal_page_first 4201
_journal_page_last 4211
_journal_paper_doi 10.1021/jo1004586
_journal_volume 75
_journal_year 2010
_chemical_absolute_configuration 'CHOOSE rm ad rmad syn or unk'
_chemical_formula_moiety 'C35 H51 N O4 '
_chemical_formula_sum 'C35 H51 N O4'
_chemical_formula_weight 549.79
_space_group_IT_number 19
_symmetry_cell_setting orthorhombic
_symmetry_Int_Tables_number 19
_symmetry_space_group_name_Hall 'P 2ac 2ab'
_symmetry_space_group_name_H-M 'P 21 21 21'
_cell_angle_alpha 90.0000
_cell_angle_beta 90.0000
_cell_angle_gamma 90.0000
_cell_formula_units_Z 4
_cell_length_a 10.71305(19)
_cell_length_b 10.9563(2)
_cell_length_c 28.0088(5)
_cell_measurement_reflns_used 29727
_cell_measurement_temperature 295.1
_cell_measurement_theta_max 68.2
_cell_measurement_theta_min 3.2
_cell_volume 3287.54(10)
_computing_cell_refinement PROCESS-AUTO
_computing_data_collection PROCESS-AUTO
_computing_data_reduction CrystalStructure
_computing_publication_material 'CrystalStructure 3.8'
_computing_structure_refinement CRYSTALS
_computing_structure_solution SHELXS97
_diffrn_detector_area_resol_mean 10.00
_diffrn_measured_fraction_theta_full 0.990
_diffrn_measured_fraction_theta_max 0.990
_diffrn_measurement_device_type 'Rigaku RAXIS-RAPID'
_diffrn_measurement_method \w
_diffrn_radiation_type 'Cu K\a'
_diffrn_radiation_wavelength 1.54187
_diffrn_reflns_limit_h_max 12
_diffrn_reflns_limit_h_min -12
_diffrn_reflns_limit_k_max 12
_diffrn_reflns_limit_k_min -12
_diffrn_reflns_limit_l_max 33
_diffrn_reflns_limit_l_min -33
_diffrn_reflns_number 5946
_diffrn_reflns_theta_full 68.20
_diffrn_reflns_theta_max 68.20
_exptl_absorpt_coefficient_mu 0.557
_exptl_absorpt_correction_T_max 0.956
_exptl_absorpt_correction_T_min 0.778
_exptl_absorpt_correction_type multi-scan
_exptl_absorpt_process_details
;
    Higashi, T. (1995). Program for Absorption Correction.
    Rigaku Corporation, Tokyo, Japan.
;
_exptl_crystal_colour colorless
_exptl_crystal_density_diffrn 1.111
_exptl_crystal_density_method 'not measured'
_exptl_crystal_description platelet
_exptl_crystal_F_000 1200.00
_exptl_crystal_size_max 0.35
_exptl_crystal_size_mid 0.30
_exptl_crystal_size_min 0.08
_refine_diff_density_max 0.31
_refine_diff_density_min -0.28
_refine_ls_abs_structure_details 'Flack, H. D. (1983), Acta Cryst. A39, 876-881.  2576 Friedel Pairs'
_refine_ls_abs_structure_Flack 0.2(3)
_refine_ls_extinction_coef 211(21)
_refine_ls_extinction_method 'Larson (1970) Crystallographic Computing eq. 22'
_refine_ls_goodness_of_fit_ref 1.183
_refine_ls_hydrogen_treatment mixed
_refine_ls_number_parameters 432
_refine_ls_number_reflns 4648
_refine_ls_R_factor_gt 0.0598
_refine_ls_shift/su_max 0.0000
_refine_ls_structure_factor_coef Fsqd
_refine_ls_weighting_details 'w = 1/[0.0010Fo^2^ + 3.0000\s(Fo^2^) + 0.5000]/(4Fo^2^)'
_refine_ls_weighting_scheme calc
_refine_ls_wR_factor_ref 0.1470
_reflns_number_gt 3974
_reflns_number_total 5946
_reflns_threshold_expression F^2^>2.0\s(F^2^)
_cod_data_source_file jo1004586_si_003.cif
_cod_data_source_block '_r-og-147'
_cod_original_cell_volume 3287.55(10)
_cod_original_formula_sum 'C35 H51 N O4 '
_cod_database_code 4025492

loop_
_symmetry_equiv_pos_site_id
_symmetry_equiv_pos_as_xyz
1 +X,+Y,+Z
2 1/2+X,1/2-Y,-Z
3 -X,1/2+Y,1/2-Z
4 1/2-X,-Y,1/2+Z

loop_
_atom_site_label
_atom_site_type_symbol
_atom_site_fract_x
_atom_site_fract_y
_atom_site_fract_z
_atom_site_U_iso_or_equiv
_atom_site_adp_type
_atom_site_occupancy
_atom_site_symmetry_multiplicity
_atom_site_calc_flag
_atom_site_refinement_flags
_atom_site_disorder_assembly
_atom_site_disorder_group
O(1) O 0.7742(2) 0.1891(2) 0.11181(9) 0.0702(8) Uani 1.00 1 d . . .
O(2) O 0.8243(2) 0.2886(2) 0.23530(8) 0.0656(7) Uani 1.00 1 d . . .
O(3) O 0.6328(2) 0.2099(2) 0.22623(9) 0.0793(8) Uani 1.00 1 d . . .
O(4) O 0.5846(2) 0.6098(2) 0.23572(10) 0.0859(10) Uani 1.00 1 d . . .
N(1) N 0.7004(2) 0.4987(2) 0.12345(9) 0.0564(8) Uani 1.00 1 d . . .
C(1) C 0.8493(3) 0.3776(3) 0.07251(12) 0.0558(10) Uani 1.00 1 d . . .
C(2) C 0.7823(3) 0.2535(3) 0.06823(14) 0.0659(12) Uani 1.00 1 d . . .
C(3) C 0.6871(4) 0.0911(4) 0.10956(16) 0.1006(16) Uani 1.00 1 d . . .
C(4) C 0.8625(4) 0.1856(4) 0.03036(15) 0.0889(15) Uani 1.00 1 d . . .
C(5) C 0.9610(3) 0.2789(4) 0.01569(14) 0.0813(14) Uani 1.00 1 d . . .
C(6) C 0.8920(4) 0.3767(4) -0.01273(15) 0.1032(17) Uani 1.00 1 d . . .
C(7) C 0.8173(3) 0.4445(3) 0.02575(12) 0.0767(12) Uani 1.00 1 d . . .
C(8) C 0.9893(3) 0.3425(3) 0.06339(14) 0.0676(11) Uani 1.00 1 d . . .
C(9) C 1.0481(3) 0.2608(4) 0.10121(15) 0.0911(15) Uani 1.00 1 d . . .
C(10) C 1.0744(3) 0.4541(4) 0.05689(17) 0.1051(16) Uani 1.00 1 d . . .
C(11) C 0.8267(3) 0.4505(3) 0.11800(13) 0.0569(10) Uani 1.00 1 d . . .
C(12) C 0.6992(3) 0.6296(3) 0.13505(12) 0.0640(11) Uani 1.00 1 d . . .
C(13) C 0.7509(3) 0.7065(3) 0.09517(14) 0.0667(12) Uani 1.00 1 d . . .
C(14) C 0.8654(4) 0.7603(3) 0.09818(16) 0.0854(14) Uani 1.00 1 d . . .
C(15) C 0.9144(5) 0.8287(4) 0.0604(2) 0.109(2) Uani 1.00 1 d . . .
C(16) C 0.8488(6) 0.8420(4) 0.0194(2) 0.114(2) Uani 1.00 1 d . . .
C(17) C 0.7325(6) 0.7913(4) 0.01550(16) 0.0983(17) Uani 1.00 1 d . . .
C(18) C 0.6831(4) 0.7235(3) 0.05312(14) 0.0802(13) Uani 1.00 1 d . . .
C(19) C 0.6210(2) 0.4218(3) 0.15479(11) 0.0555(10) Uani 1.00 1 d . . .
C(20) C 0.4810(2) 0.4453(3) 0.14719(13) 0.0682(11) Uani 1.00 1 d . . .
C(21) C 0.4493(3) 0.4665(4) 0.09551(14) 0.1020(16) Uani 1.00 1 d . . .
C(22) C 0.4026(3) 0.3396(4) 0.16549(17) 0.0991(16) Uani 1.00 1 d . . .
C(23) C 0.6681(3) 0.4230(3) 0.20871(11) 0.0554(10) Uani 1.00 1 d . . .
C(24) C 0.7045(3) 0.2955(3) 0.22414(12) 0.0610(11) Uani 1.00 1 d . . .
C(25) C 0.8821(3) 0.1773(3) 0.25580(14) 0.0751(13) Uani 1.00 1 d . . .
C(26) C 0.8734(5) 0.0741(4) 0.22076(18) 0.1172(19) Uani 1.00 1 d . . .
C(27) C 0.8223(5) 0.1491(4) 0.30314(17) 0.1190(19) Uani 1.00 1 d . . .
C(28) C 1.0168(4) 0.2170(5) 0.26194(17) 0.1141(19) Uani 1.00 1 d . . .
C(29) C 0.5834(3) 0.4831(3) 0.24583(13) 0.0639(12) Uani 1.00 1 d . . .
C(30) C 0.6255(3) 0.4573(3) 0.29702(13) 0.0674(11) Uani 1.00 1 d . . .
C(31) C 0.5540(3) 0.3870(4) 0.32726(15) 0.0867(14) Uani 1.00 1 d . . .
C(32) C 0.5924(5) 0.3638(5) 0.37322(17) 0.1066(19) Uani 1.00 1 d . . .
C(33) C 0.6993(5) 0.4135(4) 0.39029(16) 0.1044(18) Uani 1.00 1 d . . .
C(34) C 0.7713(4) 0.4831(4) 0.36088(17) 0.1019(17) Uani 1.00 1 d . . .
C(35) C 0.7325(3) 0.5085(4) 0.31454(15) 0.0841(14) Uani 1.00 1 d . . .
H(1) H 0.696(3) 0.264(3) 0.0599(11) 0.075(11) Uiso 1.00 1 c . . .
H(2) H 0.6071 0.1195 0.1192 0.121 Uiso 1.00 1 c R . .
H(3) H 0.6825 0.0609 0.0778 0.121 Uiso 1.00 1 c R . .
H(4) H 0.7134 0.0277 0.1304 0.121 Uiso 1.00 1 c R . .
H(5) H 0.8128 0.1621 0.0038 0.107 Uiso 1.00 1 c R . .
H(6) H 0.8997 0.1153 0.0442 0.107 Uiso 1.00 1 c R . .
H(7) H 1.0320 0.2447 0.0004 0.098 Uiso 1.00 1 c R . .
H(8) H 0.8389 0.3420 -0.0363 0.124 Uiso 1.00 1 c R . .
H(9) H 0.9497 0.4305 -0.0276 0.124 Uiso 1.00 1 c R . .
H(10) H 0.7303 0.4382 0.0195 0.092 Uiso 1.00 1 c R . .
H(11) H 0.8402 0.5281 0.0276 0.092 Uiso 1.00 1 c R . .
H(12) H 1.0849 0.3102 0.1253 0.110 Uiso 1.00 1 c R . .
H(13) H 1.1103 0.2105 0.0872 0.109 Uiso 1.00 1 c R . .
H(14) H 0.9850 0.2111 0.1150 0.110 Uiso 1.00 1 c R . .
H(15) H 1.0433 0.5217 0.0745 0.126 Uiso 1.00 1 c R . .
H(16) H 1.0787 0.4748 0.0240 0.126 Uiso 1.00 1 c R . .
H(17) H 1.1554 0.4335 0.0681 0.126 Uiso 1.00 1 c R . .
H(18) H 0.887(2) 0.510(2) 0.1180(9) 0.043(8) Uiso 1.00 1 c . . .
H(19) H 0.846(2) 0.394(2) 0.1443(9) 0.047(8) Uiso 1.00 1 c . . .
H(20) H 0.7491 0.6420 0.1627 0.077 Uiso 1.00 1 c R . .
H(21) H 0.6160 0.6546 0.1415 0.077 Uiso 1.00 1 c R . .
H(22) H 0.9124 0.7520 0.1268 0.103 Uiso 1.00 1 c R . .
H(23) H 0.9949 0.8643 0.0629 0.131 Uiso 1.00 1 c R . .
H(24) H 0.8837 0.8878 -0.0062 0.137 Uiso 1.00 1 c R . .
H(25) H 0.6854 0.8032 -0.0129 0.118 Uiso 1.00 1 c R . .
H(26) H 0.6033 0.6865 0.0504 0.096 Uiso 1.00 1 c R . .
H(27) H 0.6333 0.3402 0.1443 0.067 Uiso 1.00 1 c R . .
H(28) H 0.4588 0.5160 0.1649 0.082 Uiso 1.00 1 c R . .
H(29) H 0.3659 0.4416 0.0894 0.123 Uiso 1.00 1 c R . .
H(30) H 0.4583 0.5505 0.0878 0.123 Uiso 1.00 1 c R . .
H(31) H 0.5049 0.4196 0.0765 0.123 Uiso 1.00 1 c R . .
H(32) H 0.4463 0.2991 0.1904 0.119 Uiso 1.00 1 c R . .
H(33) H 0.3897 0.2847 0.1397 0.119 Uiso 1.00 1 c R . .
H(34) H 0.3242 0.3673 0.1771 0.119 Uiso 1.00 1 c R . .
H(35) H 0.748(3) 0.469(2) 0.2105(10) 0.059(9) Uiso 1.00 1 c . . .
H(36) H 0.8757 0.1077 0.1895 0.141 Uiso 1.00 1 c R . .
H(37) H 0.9410 0.0188 0.2246 0.141 Uiso 1.00 1 c R . .
H(38) H 0.7968 0.0320 0.2253 0.141 Uiso 1.00 1 c R . .
H(39) H 0.8254 0.0633 0.3081 0.143 Uiso 1.00 1 c R . .
H(40) H 0.7378 0.1749 0.3018 0.143 Uiso 1.00 1 c R . .
H(41) H 0.8635 0.1893 0.3287 0.143 Uiso 1.00 1 c R . .
H(42) H 1.0191 0.3029 0.2665 0.137 Uiso 1.00 1 c R . .
H(43) H 1.0611 0.1965 0.2337 0.137 Uiso 1.00 1 c R . .
H(44) H 1.0545 0.1777 0.2885 0.137 Uiso 1.00 1 c R . .
H(45) H 0.510(5) 0.648(4) 0.2489(17) 0.128(18) Uiso 1.00 1 c . . .
H(46) H 0.495(3) 0.453(2) 0.2447(10) 0.065(9) Uiso 1.00 1 c . . .
H(47) H 0.4779 0.3538 0.3157 0.104 Uiso 1.00 1 c R . .
H(48) H 0.5450 0.3113 0.3932 0.128 Uiso 1.00 1 c R . .
H(49) H 0.7238 0.4008 0.4225 0.125 Uiso 1.00 1 c R . .
H(50) H 0.8474 0.5168 0.3722 0.122 Uiso 1.00 1 c R . .
H(51) H 0.7814 0.5592 0.2944 0.101 Uiso 1.00 1 c R . .

loop_
_atom_site_aniso_label
_atom_site_aniso_U_11
_atom_site_aniso_U_22
_atom_site_aniso_U_33
_atom_site_aniso_U_12
_atom_site_aniso_U_13
_atom_site_aniso_U_23
O(1) 0.0645(15) 0.0660(16) 0.0801(17) -0.0103(13) 0.0018(12) -0.0011(14)
O(2) 0.0488(12) 0.0678(15) 0.0802(15) 0.0090(11) -0.0056(10) 0.0077(13)
O(3) 0.0670(15) 0.0735(17) 0.0973(19) -0.0125(14) 0.0000(13) 0.0093(16)
O(4) 0.103(2) 0.072(2) 0.0827(19) 0.0279(16) 0.0216(16) 0.0085(15)
N(1) 0.0437(14) 0.0593(18) 0.0662(17) 0.0030(13) 0.0044(12) 0.0044(14)
C(1) 0.0517(19) 0.055(2) 0.061(2) 0.0037(16) 0.0056(15) -0.0001(17)
C(2) 0.057(2) 0.071(2) 0.070(2) -0.0025(19) -0.0007(19) -0.010(2)
C(3) 0.090(3) 0.085(3) 0.128(3) -0.029(2) 0.009(2) -0.010(3)
C(4) 0.089(2) 0.092(3) 0.085(2) 0.007(2) 0.011(2) -0.023(2)
C(5) 0.073(2) 0.083(3) 0.088(2) 0.010(2) 0.024(2) -0.000(2)
C(6) 0.120(3) 0.118(3) 0.072(2) 0.018(3) 0.014(2) 0.002(2)
C(7) 0.081(2) 0.089(2) 0.061(2) 0.017(2) 0.0063(18) 0.005(2)
C(8) 0.048(2) 0.069(2) 0.085(2) 0.0076(18) 0.0066(18) -0.007(2)
C(9) 0.058(2) 0.101(3) 0.114(3) 0.018(2) -0.001(2) 0.005(2)
C(10) 0.064(2) 0.105(3) 0.146(4) -0.011(2) 0.039(2) -0.006(3)
C(11) 0.0411(17) 0.059(2) 0.070(2) -0.0005(18) -0.0015(16) 0.003(2)
C(12) 0.062(2) 0.061(2) 0.069(2) 0.0053(18) 0.0036(18) 0.0028(19)
C(13) 0.070(2) 0.057(2) 0.073(2) 0.009(2) 0.0082(19) 0.010(2)
C(14) 0.084(2) 0.074(2) 0.099(3) -0.007(2) 0.008(2) 0.016(2)
C(15) 0.101(3) 0.093(3) 0.133(4) -0.016(3) 0.019(3) 0.029(3)
C(16) 0.148(5) 0.081(3) 0.114(4) 0.007(3) 0.044(4) 0.016(3)
C(17) 0.145(4) 0.075(3) 0.075(3) 0.027(3) 0.013(2) 0.019(2)
C(18) 0.088(2) 0.072(2) 0.081(2) 0.016(2) 0.004(2) 0.011(2)
C(19) 0.0411(16) 0.066(2) 0.0595(19) -0.0005(16) -0.0027(14) 0.0049(18)
C(20) 0.0442(18) 0.085(2) 0.075(2) -0.0007(19) -0.0035(16) 0.009(2)
C(21) 0.056(2) 0.154(4) 0.095(3) -0.001(2) -0.021(2) 0.021(3)
C(22) 0.052(2) 0.124(3) 0.121(3) -0.014(2) -0.008(2) 0.014(3)
C(23) 0.0444(18) 0.060(2) 0.062(2) 0.0030(17) 0.0039(15) 0.0076(17)
C(24) 0.0487(19) 0.071(2) 0.063(2) -0.0013(19) 0.0049(16) 0.002(2)
C(25) 0.075(2) 0.074(2) 0.076(2) 0.020(2) -0.008(2) 0.010(2)
C(26) 0.146(4) 0.080(3) 0.126(3) 0.040(3) -0.013(3) -0.003(3)
C(27) 0.133(4) 0.121(4) 0.104(3) 0.022(3) 0.002(3) 0.051(3)
C(28) 0.077(3) 0.132(4) 0.134(4) 0.035(3) -0.019(2) 0.020(3)
C(29) 0.052(2) 0.075(3) 0.065(2) 0.0051(19) 0.0072(16) 0.001(2)
C(30) 0.058(2) 0.077(2) 0.068(2) 0.001(2) 0.0063(18) 0.003(2)
C(31) 0.074(2) 0.113(3) 0.073(2) -0.016(2) 0.011(2) 0.009(2)
C(32) 0.113(3) 0.132(4) 0.076(3) -0.026(3) 0.011(2) 0.019(3)
C(33) 0.130(4) 0.112(3) 0.071(2) -0.008(3) -0.002(2) 0.002(2)
C(34) 0.110(3) 0.106(3) 0.090(3) -0.023(3) -0.022(2) -0.008(2)
C(35) 0.081(2) 0.084(2) 0.087(2) -0.024(2) -0.002(2) 0.008(2)

loop_
_atom_type_symbol
_atom_type_description
_atom_type_scat_dispersion_real
_atom_type_scat_dispersion_imag
_atom_type_scat_source
C C 0.018 0.009
;
International Tables for Crystallography
(1992, Vol. C, Tables 4.2.6.8 and 6.1.1.4)
;
H H 0.000 0.000
;
International Tables for Crystallography
(1992, Vol. C, Table 6.1.1.4)
;
N N 0.031 0.018
;
International Tables for Crystallography
(1992, Vol. C, Tables 4.2.6.8 and 6.1.1.4)
;
O O 0.049 0.032
;
International Tables for Crystallography
(1992, Vol. C, Tables 4.2.6.8 and 6.1.1.4)
;

loop_
_geom_angle_atom_site_label_1
_geom_angle_atom_site_label_2
_geom_angle_atom_site_label_3
_geom_angle
_geom_angle_publ_flag
_geom_angle_site_symmetry_1
_geom_angle_site_symmetry_2
_geom_angle_site_symmetry_3
C(2) O(1) C(3) 112.2(2) yes . . .
C(24) O(2) C(25) 122.9(2) yes . . .
C(11) N(1) C(12) 112.6(2) yes . . .
C(11) N(1) C(19) 112.8(2) yes . . .
C(12) N(1) C(19) 114.7(2) yes . . .
C(2) C(1) C(7) 104.4(2) yes . . .
C(2) C(1) C(8) 102.5(2) yes . . .
C(2) C(1) C(11) 116.9(2) yes . . .
C(7) C(1) C(8) 101.0(2) yes . . .
C(7) C(1) C(11) 115.2(3) yes . . .
C(8) C(1) C(11) 114.6(2) yes . . .
O(1) C(2) C(1) 113.7(3) yes . . .
O(1) C(2) C(4) 112.6(3) yes . . .
C(1) C(2) C(4) 102.5(3) yes . . .
C(2) C(4) C(5) 104.2(3) yes . . .
C(4) C(5) C(6) 106.0(3) yes . . .
C(4) C(5) C(8) 101.9(3) yes . . .
C(6) C(5) C(8) 103.4(3) yes . . .
C(5) C(6) C(7) 103.1(3) yes . . .
C(1) C(7) C(6) 104.5(3) yes . . .
C(1) C(8) C(5) 93.7(2) yes . . .
C(1) C(8) C(9) 115.2(3) yes . . .
C(1) C(8) C(10) 113.0(3) yes . . .
C(5) C(8) C(9) 114.8(3) yes . . .
C(5) C(8) C(10) 112.0(3) yes . . .
C(9) C(8) C(10) 107.8(3) yes . . .
N(1) C(11) C(1) 115.1(2) yes . . .
N(1) C(12) C(13) 112.3(2) yes . . .
C(12) C(13) C(14) 121.8(3) yes . . .
C(12) C(13) C(18) 120.6(3) yes . . .
C(14) C(13) C(18) 117.5(3) yes . . .
C(13) C(14) C(15) 121.5(4) yes . . .
C(14) C(15) C(16) 120.4(5) yes . . .
C(15) C(16) C(17) 119.7(5) yes . . .
C(16) C(17) C(18) 120.1(4) yes . . .
C(13) C(18) C(17) 120.8(4) yes . . .
N(1) C(19) C(20) 112.5(2) yes . . .
N(1) C(19) C(23) 112.0(2) yes . . .
C(20) C(19) C(23) 116.1(2) yes . . .
C(19) C(20) C(21) 112.3(2) yes . . .
C(19) C(20) C(22) 111.4(3) yes . . .
C(21) C(20) C(22) 108.5(3) yes . . .
C(19) C(23) C(24) 110.2(2) yes . . .
C(19) C(23) C(29) 117.4(2) yes . . .
C(24) C(23) C(29) 110.9(2) yes . . .
O(2) C(24) O(3) 124.0(3) yes . . .
O(2) C(24) C(23) 111.7(2) yes . . .
O(3) C(24) C(23) 124.3(3) yes . . .
O(2) C(25) C(26) 109.9(3) yes . . .
O(2) C(25) C(27) 109.4(3) yes . . .
O(2) C(25) C(28) 101.8(3) yes . . .
C(26) C(25) C(27) 113.3(3) yes . . .
C(26) C(25) C(28) 110.4(3) yes . . .
C(27) C(25) C(28) 111.3(3) yes . . .
O(4) C(29) C(23) 106.3(2) yes . . .
O(4) C(29) C(30) 111.4(3) yes . . .
C(23) C(29) C(30) 112.6(3) yes . . .
C(29) C(30) C(31) 121.1(3) yes . . .
C(29) C(30) C(35) 120.6(3) yes . . .
C(31) C(30) C(35) 118.3(3) yes . . .
C(30) C(31) C(32) 120.8(4) yes . . .
C(31) C(32) C(33) 120.6(4) yes . . .
C(32) C(33) C(34) 119.4(4) yes . . .
C(33) C(34) C(35) 120.5(4) yes . . .
C(30) C(35) C(34) 120.3(4) yes . . .
C(29) O(4) H(45) 109(3) no . . .
O(1) C(2) H(1) 102(2) no . . .
C(1) C(2) H(1) 111(2) no . . .
C(4) C(2) H(1) 114.9(19) no . . .
O(1) C(3) H(2) 109.4(4) no . . .
O(1) C(3) H(3) 109.8(4) no . . .
O(1) C(3) H(4) 109.3(4) no . . .
H(2) C(3) H(3) 109.5(5) no . . .
H(2) C(3) H(4) 109.5(5) no . . .
H(3) C(3) H(4) 109.5(5) no . . .
C(2) C(4) H(5) 110.7(4) no . . .
C(2) C(4) H(6) 110.0(4) no . . .
C(5) C(4) H(5) 111.1(4) no . . .
C(5) C(4) H(6) 111.3(4) no . . .
H(5) C(4) H(6) 109.5(5) no . . .
C(4) C(5) H(7) 114.3(4) no . . .
C(6) C(5) H(7) 115.4(4) no . . .
C(8) C(5) H(7) 114.4(4) no . . .
C(5) C(6) H(8) 111.8(5) no . . .
C(5) C(6) H(9) 110.4(5) no . . .
C(7) C(6) H(8) 111.7(5) no . . .
C(7) C(6) H(9) 110.3(5) no . . .
H(8) C(6) H(9) 109.5(5) no . . .
C(1) C(7) H(10) 109.9(3) no . . .
C(1) C(7) H(11) 110.8(3) no . . .
C(6) C(7) H(10) 110.4(4) no . . .
C(6) C(7) H(11) 111.7(4) no . . .
H(10) C(7) H(11) 109.5(5) no . . .
C(8) C(9) H(12) 109.3 no . . .
C(8) C(9) H(13) 110.1 no . . .
C(8) C(9) H(14) 109.0 no . . .
H(12) C(9) H(13) 109.5 no . . .
H(12) C(9) H(14) 109.5 no . . .
H(13) C(9) H(14) 109.5 no . . .
C(8) C(10) H(15) 110.6 no . . .
C(8) C(10) H(16) 109.5 no . . .
C(8) C(10) H(17) 108.3 no . . .
H(15) C(10) H(16) 109.5 no . . .
H(15) C(10) H(17) 109.5 no . . .
H(16) C(10) H(17) 109.5 no . . .
N(1) C(11) H(18) 113.5(18) no . . .
N(1) C(11) H(19) 109.9(16) no . . .
C(1) C(11) H(18) 104.9(17) no . . .
C(1) C(11) H(19) 105.3(17) no . . .
H(18) C(11) H(19) 107(2) no . . .
N(1) C(12) H(20) 108.3 no . . .
N(1) C(12) H(21) 109.3 no . . .
C(13) C(12) H(20) 108.5 no . . .
C(13) C(12) H(21) 108.9 no . . .
H(20) C(12) H(21) 109.5 no . . .
C(13) C(14) H(22) 119.2(4) no . . .
C(15) C(14) H(22) 119.4(5) no . . .
C(14) C(15) H(23) 120.3(6) no . . .
C(16) C(15) H(23) 119.4(6) no . . .
C(15) C(16) H(24) 119.4(7) no . . .
C(17) C(16) H(24) 120.9(7) no . . .
C(16) C(17) H(25) 119.6(6) no . . .
C(18) C(17) H(25) 120.3(6) no . . .
C(13) C(18) H(26) 118.7(4) no . . .
C(17) C(18) H(26) 120.5(4) no . . .
N(1) C(19) H(27) 105.7 no . . .
C(20) C(19) H(27) 104.5 no . . .
C(23) C(19) H(27) 104.9 no . . .
C(19) C(20) H(28) 107.9(3) no . . .
C(21) C(20) H(28) 108.7(4) no . . .
C(22) C(20) H(28) 107.9(3) no . . .
C(20) C(21) H(29) 110.0(4) no . . .
C(20) C(21) H(30) 110.1(4) no . . .
C(20) C(21) H(31) 108.3(4) no . . .
H(29) C(21) H(30) 109.5(5) no . . .
H(29) C(21) H(31) 109.5(6) no . . .
H(30) C(21) H(31) 109.5(5) no . . .
C(20) C(22) H(32) 109.4(4) no . . .
C(20) C(22) H(33) 107.9(4) no . . .
C(20) C(22) H(34) 111.2(5) no . . .
H(32) C(22) H(33) 109.5(6) no . . .
H(32) C(22) H(34) 109.5(5) no . . .
H(33) C(22) H(34) 109.5(5) no . . .
C(19) C(23) H(35) 109.0(16) no . . .
C(24) C(23) H(35) 103.2(17) no . . .
C(29) C(23) H(35) 105.1(17) no . . .
C(25) C(26) H(36) 108.0(5) no . . .
C(25) C(26) H(37) 111.0(5) no . . .
C(25) C(26) H(38) 109.3(5) no . . .
H(36) C(26) H(37) 109.5(6) no . . .
H(36) C(26) H(38) 109.5(6) no . . .
H(37) C(26) H(38) 109.5(6) no . . .
C(25) C(27) H(39) 108.5 no . . .
C(25) C(27) H(40) 108.1 no . . .
C(25) C(27) H(41) 111.9 no . . .
H(39) C(27) H(40) 109.5 no . . .
H(39) C(27) H(41) 109.5 no . . .
H(40) C(27) H(41) 109.5 no . . .
C(25) C(28) H(42) 108.9 no . . .
C(25) C(28) H(43) 108.2 no . . .
C(25) C(28) H(44) 111.3 no . . .
H(42) C(28) H(43) 109.5 no . . .
H(42) C(28) H(44) 109.5 no . . .
H(43) C(28) H(44) 109.5 no . . .
O(4) C(29) H(46) 109.0(19) no . . .
C(23) C(29) H(46) 113.4(17) no . . .
C(30) C(29) H(46) 104.3(16) no . . .
C(30) C(31) H(47) 118.7(4) no . . .
C(32) C(31) H(47) 120.4(5) no . . .
C(31) C(32) H(48) 120.2(5) no . . .
C(33) C(32) H(48) 119.2(5) no . . .
C(32) C(33) H(49) 120.6(6) no . . .
C(34) C(33) H(49) 120.0(6) no . . .
C(33) C(34) H(50) 120.1(5) no . . .
C(35) C(34) H(50) 119.4(5) no . . .
C(30) C(35) H(51) 119.3(4) no . . .
C(34) C(35) H(51) 120.5(4) no . . .

loop_
_geom_bond_atom_site_label_1
_geom_bond_atom_site_label_2
_geom_bond_distance
_geom_bond_publ_flag
_geom_bond_site_symmetry_1
_geom_bond_site_symmetry_2
O(1) C(2) 1.412(4) yes . .
O(1) C(3) 1.424(5) yes . .
O(2) C(24) 1.323(3) yes . .
O(2) C(25) 1.483(4) yes . .
O(3) C(24) 1.214(4) yes . .
O(4) C(29) 1.418(5) yes . .
N(1) C(11) 1.461(4) yes . .
N(1) C(12) 1.471(4) yes . .
N(1) C(19) 1.485(4) yes . .
C(1) C(2) 1.543(5) yes . .
C(1) C(7) 1.540(4) yes . .
C(1) C(8) 1.569(4) yes . .
C(1) C(11) 1.523(5) yes . .
C(2) C(4) 1.555(5) yes . .
C(4) C(5) 1.525(6) yes . .
C(5) C(6) 1.526(6) yes . .
C(5) C(8) 1.537(5) yes . .
C(6) C(7) 1.534(6) yes . .
C(8) C(9) 1.523(5) yes . .
C(8) C(10) 1.536(5) yes . .
C(12) C(13) 1.505(5) yes . .
C(13) C(14) 1.363(5) yes . .
C(13) C(18) 1.396(5) yes . .
C(14) C(15) 1.399(7) yes . .
C(15) C(16) 1.354(8) yes . .
C(16) C(17) 1.369(9) yes . .
C(17) C(18) 1.393(6) yes . .
C(19) C(20) 1.536(4) yes . .
C(19) C(23) 1.592(4) yes . .
C(20) C(21) 1.505(5) yes . .
C(20) C(22) 1.520(6) yes . .
C(23) C(24) 1.514(5) yes . .
C(23) C(29) 1.529(4) yes . .
C(25) C(26) 1.500(6) yes . .
C(25) C(27) 1.504(6) yes . .
C(25) C(28) 1.517(6) yes . .
C(29) C(30) 1.529(5) yes . .
C(30) C(31) 1.378(5) yes . .
C(30) C(35) 1.367(5) yes . .
C(31) C(32) 1.375(6) yes . .
C(32) C(33) 1.355(7) yes . .
C(33) C(34) 1.362(7) yes . .
C(34) C(35) 1.391(6) yes . .
O(4) H(45) 0.97(5) no . .
C(2) H(1) 0.96(3) no . .
C(3) H(2) 0.950(6) no . .
C(3) H(3) 0.950(6) no . .
C(3) H(4) 0.950(6) no . .
C(4) H(5) 0.950(6) no . .
C(4) H(6) 0.950(6) no . .
C(5) H(7) 0.950(5) no . .
C(6) H(8) 0.950(6) no . .
C(6) H(9) 0.950(7) no . .
C(7) H(10) 0.950(5) no . .
C(7) H(11) 0.950(5) no . .
C(9) H(12) 0.950 no . .
C(9) H(13) 0.950 no . .
C(9) H(14) 0.950 no . .
C(10) H(15) 0.950 no . .
C(10) H(16) 0.950 no . .
C(10) H(17) 0.950 no . .
C(11) H(18) 0.92(2) no . .
C(11) H(19) 0.98(2) no . .
C(12) H(20) 0.950 no . .
C(12) H(21) 0.950 no . .
C(14) H(22) 0.950(6) no . .
C(15) H(23) 0.950(7) no . .
C(16) H(24) 0.950(8) no . .
C(17) H(25) 0.950(7) no . .
C(18) H(26) 0.950(6) no . .
C(19) H(27) 0.950 no . .
C(20) H(28) 0.950(5) no . .
C(21) H(29) 0.950(5) no . .
C(21) H(30) 0.950(7) no . .
C(21) H(31) 0.950(6) no . .
C(22) H(32) 0.950(6) no . .
C(22) H(33) 0.950(6) no . .
C(22) H(34) 0.950(5) no . .
C(23) H(35) 0.99(3) no . .
C(26) H(36) 0.950(7) no . .
C(26) H(37) 0.950(7) no . .
C(26) H(38) 0.950(7) no . .
C(27) H(39) 0.950 no . .
C(27) H(40) 0.950 no . .
C(27) H(41) 0.950 no . .
C(28) H(42) 0.950 no . .
C(28) H(43) 0.950 no . .
C(28) H(44) 0.950 no . .
C(29) H(46) 1.00(3) no . .
C(31) H(47) 0.950(6) no . .
C(32) H(48) 0.950(7) no . .
C(33) H(49) 0.950(6) no . .
C(34) H(50) 0.950(7) no . .
C(35) H(51) 0.950(6) no . .

loop_
_geom_contact_atom_site_label_1
_geom_contact_atom_site_label_2
_geom_contact_distance
_geom_contact_publ_flag
_geom_contact_site_symmetry_1
_geom_contact_site_symmetry_2
O(3) O(4) 2.786(3) ? . 3_645
O(3) C(29) 3.486(4) ? . 3_645
O(4) O(3) 2.786(3) ? . 3_655
C(29) O(3) 3.486(4) ? . 3_655
O(3) H(45) 1.81(5) ? . 3_645
O(3) H(46) 3.24(3) ? . 3_645
O(4) H(32) 2.948(5) ? . 3_655
O(4) H(47) 3.109(5) ? . 3_655
C(2) H(7) 3.299(5) ? . 2_455
C(3) H(9) 3.434(6) ? . 2_455
C(4) H(24) 3.427(6) ? . 1_545
C(4) H(31) 3.551(5) ? . 2_555
C(5) H(1) 3.32(3) ? . 2_555
C(5) H(31) 3.408(6) ? . 2_555
C(6) H(49) 3.283(7) ? . 4_664
C(7) H(49) 3.381(5) ? . 4_664
C(9) H(50) 2.993(6) ? . 3_745
C(10) H(5) 3.322(6) ? . 2_555
C(10) H(25) 3.163(6) ? . 2_565
C(10) H(29) 3.255(5) ? . 1_655
C(12) H(44) 3.439 ? . 3_755
C(12) H(47) 3.397(5) ? . 3_655
C(12) H(48) 3.381(6) ? . 3_655
C(13) H(48) 3.387(6) ? . 3_655
C(14) H(4) 3.470(6) ? . 1_565
C(14) H(44) 3.410 ? . 3_755
C(15) H(3) 3.589(6) ? . 1_565
C(15) H(6) 3.177(6) ? . 1_565
C(15) H(25) 3.505(8) ? . 2_565
C(16) H(3) 3.406(7) ? . 1_565
C(16) H(5) 3.554(6) ? . 1_565
C(16) H(6) 3.121(6) ? . 1_565
C(16) H(26) 3.368(8) ? . 2_565
C(16) H(30) 3.433(7) ? . 2_565
C(17) H(3) 3.472(6) ? . 1_565
C(17) H(16) 3.241 ? . 2_465
C(17) H(49) 3.381(6) ? . 4_664
C(18) H(48) 3.026(6) ? . 3_655
C(21) H(5) 3.445(5) ? . 2_455
C(21) H(17) 3.261 ? . 1_455
C(21) H(24) 3.051(7) ? . 2_465
C(22) H(12) 3.600 ? . 1_455
C(22) H(39) 3.538 ? . 3_655
C(22) H(45) 3.32(5) ? . 3_645
C(24) H(45) 2.91(5) ? . 3_645
C(26) H(42) 3.207 ? . 3_745
C(27) H(28) 3.464(6) ? . 3_645
C(27) H(34) 3.508(7) ? . 3_645
C(28) H(20) 3.380 ? . 3_745
C(28) H(22) 3.231(6) ? . 3_745
C(28) H(37) 3.359(7) ? . 3_755
C(28) H(51) 3.186(6) ? . 3_745
C(31) H(2) 3.423(6) ? . 3_655
C(31) H(4) 3.464(6) ? . 3_655
C(31) H(21) 3.251 ? . 3_645
C(31) H(45) 3.45(5) ? . 3_645
C(32) H(2) 3.531(7) ? . 3_655
C(32) H(21) 3.226 ? . 3_645
C(32) H(26) 3.571(6) ? . 3_645
C(33) H(8) 3.402(7) ? . 4_665
C(33) H(9) 3.280(7) ? . 4_665
C(33) H(23) 3.570(8) ? . 3_745
C(34) H(13) 3.152 ? . 3_755
C(34) H(23) 3.539(7) ? . 3_745
C(35) H(33) 3.538(6) ? . 3_655
C(35) H(43) 3.311 ? . 3_755
H(1) C(5) 3.32(3) ? . 2_455
H(1) H(7) 2.44(3) ? . 2_455
H(1) H(9) 3.51(3) ? . 2_455
H(2) C(31) 3.423(6) ? . 3_645
H(2) C(32) 3.531(7) ? . 3_645
H(2) H(9) 3.118(6) ? . 2_455
H(2) H(47) 3.554(6) ? . 3_645
H(3) C(15) 3.589(6) ? . 1_545
H(3) C(16) 3.406(7) ? . 1_545
H(3) C(17) 3.472(6) ? . 1_545
H(3) H(7) 3.455(6) ? . 2_455
H(3) H(9) 2.866(6) ? . 2_455
H(3) H(16) 3.086 ? . 2_455
H(4) C(14) 3.470(6) ? . 1_545
H(4) C(31) 3.464(6) ? . 3_645
H(4) H(47) 3.181(6) ? . 3_645
H(5) C(10) 3.322(6) ? . 2_455
H(5) C(16) 3.554(6) ? . 1_545
H(5) C(21) 3.445(5) ? . 2_555
H(5) H(7) 3.179(5) ? . 2_455
H(5) H(16) 3.024 ? . 2_455
H(5) H(17) 2.829 ? . 2_455
H(5) H(24) 3.112(7) ? . 1_545
H(5) H(29) 2.904(5) ? . 2_555
H(5) H(31) 3.178(5) ? . 2_555
H(6) C(15) 3.177(6) ? . 1_545
H(6) C(16) 3.121(6) ? . 1_545
H(6) H(23) 2.980(6) ? . 1_545
H(6) H(24) 2.868(7) ? . 1_545
H(6) H(31) 3.583(5) ? . 2_555
H(7) C(2) 3.299(5) ? . 2_555
H(7) H(1) 2.44(3) ? . 2_555
H(7) H(3) 3.455(6) ? . 2_555
H(7) H(5) 3.179(5) ? . 2_555
H(7) H(8) 3.568(6) ? . 2_555
H(7) H(10) 2.974(5) ? . 2_555
H(7) H(31) 2.821(6) ? . 2_555
H(8) C(33) 3.402(7) ? . 4_664
H(8) H(7) 3.568(6) ? . 2_455
H(8) H(13) 2.892 ? . 2_455
H(8) H(29) 3.457(7) ? . 2_555
H(8) H(31) 3.556(7) ? . 2_555
H(8) H(33) 3.258(6) ? . 2_555
H(8) H(49) 3.119(7) ? . 4_664
H(8) H(50) 3.598(6) ? . 4_664
H(9) C(3) 3.434(6) ? . 2_555
H(9) C(33) 3.280(6) ? . 4_664
H(9) H(1) 3.51(3) ? . 2_555
H(9) H(2) 3.118(6) ? . 2_555
H(9) H(3) 2.866(6) ? . 2_555
H(9) H(48) 3.596(7) ? . 4_664
H(9) H(49) 2.971(7) ? . 4_664
H(10) H(7) 2.974(5) ? . 2_455
H(10) H(49) 3.277(6) ? . 4_664
H(11) H(49) 3.121(5) ? . 4_664
H(12) C(22) 3.600 ? . 1_655
H(12) H(29) 3.485 ? . 1_655
H(12) H(33) 3.302 ? . 1_655
H(12) H(34) 3.012 ? . 1_655
H(12) H(39) 3.479 ? . 3_755
H(12) H(50) 3.296 ? . 3_745
H(13) C(34) 3.152 ? . 3_745
H(13) H(8) 2.892 ? . 2_555
H(13) H(33) 3.433 ? . 1_655
H(13) H(50) 2.450 ? . 3_745
H(14) H(50) 2.807 ? . 3_745
H(15) H(25) 2.996 ? . 2_565
H(15) H(29) 3.590 ? . 1_655
H(15) H(41) 3.423 ? . 3_755
H(16) C(17) 3.241 ? . 2_565
H(16) H(3) 3.086 ? . 2_555
H(16) H(5) 3.024 ? . 2_555
H(16) H(25) 2.706 ? . 2_565
H(16) H(29) 3.599 ? . 1_655
H(17) C(21) 3.261 ? . 1_655
H(17) H(5) 2.829 ? . 2_555
H(17) H(24) 3.581 ? . 2_565
H(17) H(25) 3.289 ? . 2_565
H(17) H(29) 2.334 ? . 1_655
H(17) H(30) 3.532 ? . 1_655
H(18) H(44) 3.263 ? . 3_755
H(20) C(28) 3.380 ? . 3_755
H(20) H(43) 3.595 ? . 3_755
H(20) H(44) 2.540 ? . 3_755
H(20) H(47) 3.416 ? . 3_655
H(21) C(31) 3.251 ? . 3_655
H(21) C(32) 3.226 ? . 3_655
H(21) H(47) 2.687 ? . 3_655
H(21) H(48) 2.620 ? . 3_655
H(22) C(28) 3.231(6) ? . 3_755
H(22) H(41) 2.791 ? . 3_755
H(22) H(42) 3.129 ? . 3_755
H(22) H(44) 2.534 ? . 3_755
H(23) C(33) 3.570(8) ? . 3_755
H(23) C(34) 3.539(7) ? . 3_755
H(23) H(6) 2.980(6) ? . 1_565
H(23) H(25) 3.081(7) ? . 2_565
H(23) H(26) 3.423(7) ? . 2_565
H(23) H(49) 3.067(8) ? . 3_755
H(23) H(50) 2.991(7) ? . 3_755
H(24) C(4) 3.427(6) ? . 1_565
H(24) C(21) 3.051(7) ? . 2_565
H(24) H(5) 3.112(7) ? . 1_565
H(24) H(6) 2.868(7) ? . 1_565
H(24) H(17) 3.581 ? . 2_465
H(24) H(26) 2.780(8) ? . 2_565
H(24) H(29) 2.994(7) ? . 2_565
H(24) H(30) 2.516(7) ? . 2_565
H(24) H(31) 3.165(7) ? . 2_565
H(25) C(10) 3.163(6) ? . 2_465
H(25) C(15) 3.505(8) ? . 2_465
H(25) H(15) 2.996 ? . 2_465
H(25) H(16) 2.706 ? . 2_465
H(25) H(17) 3.289 ? . 2_465
H(25) H(23) 3.081(7) ? . 2_465
H(25) H(49) 3.036(7) ? . 4_664
H(26) C(16) 3.368(8) ? . 2_465
H(26) C(32) 3.571(6) ? . 3_655
H(26) H(23) 3.423(7) ? . 2_465
H(26) H(24) 2.780(8) ? . 2_465
H(26) H(48) 2.625(6) ? . 3_655
H(28) C(27) 3.464(6) ? . 3_655
H(28) H(39) 3.180 ? . 3_655
H(28) H(40) 2.887 ? . 3_655
H(29) C(10) 3.255(5) ? . 1_455
H(29) H(5) 2.904(5) ? . 2_455
H(29) H(8) 3.457(7) ? . 2_455
H(29) H(12) 3.485 ? . 1_455
H(29) H(15) 3.590 ? . 1_455
H(29) H(16) 3.599 ? . 1_455
H(29) H(17) 2.334 ? . 1_455
H(29) H(24) 2.994(7) ? . 2_465
H(30) C(16) 3.433(7) ? . 2_465
H(30) H(17) 3.532 ? . 1_455
H(30) H(24) 2.516(7) ? . 2_465
H(30) H(48) 2.906(7) ? . 3_655
H(31) C(4) 3.551(5) ? . 2_455
H(31) C(5) 3.408(6) ? . 2_455
H(31) H(5) 3.178(5) ? . 2_455
H(31) H(6) 3.583(5) ? . 2_455
H(31) H(7) 2.821(6) ? . 2_455
H(31) H(8) 3.556(7) ? . 2_455
H(31) H(24) 3.165(7) ? . 2_465
H(32) O(4) 2.948(5) ? . 3_645
H(32) H(45) 2.42(5) ? . 3_645
H(33) C(35) 3.538(6) ? . 3_645
H(33) H(8) 3.258(6) ? . 2_455
H(33) H(12) 3.302 ? . 1_455
H(33) H(13) 3.433 ? . 1_455
H(33) H(51) 3.588(6) ? . 3_645
H(34) C(27) 3.508(7) ? . 3_655
H(34) H(12) 3.012 ? . 1_455
H(34) H(38) 3.523(6) ? . 3_655
H(34) H(39) 2.712 ? . 3_655
H(34) H(40) 3.486 ? . 3_655
H(35) H(43) 3.588 ? . 3_755
H(35) H(44) 3.120 ? . 3_755
H(36) H(50) 3.575(7) ? . 3_745
H(37) C(28) 3.359(7) ? . 3_745
H(37) H(42) 2.417 ? . 3_745
H(37) H(50) 3.535(7) ? . 3_745
H(37) H(51) 3.054(6) ? . 3_745
H(38) H(34) 3.523(6) ? . 3_645
H(38) H(42) 3.200 ? . 3_745
H(38) H(45) 3.60(5) ? . 3_645
H(38) H(46) 3.35(3) ? . 3_645
H(39) C(22) 3.538 ? . 3_645
H(39) H(12) 3.479 ? . 3_745
H(39) H(28) 3.180 ? . 3_645
H(39) H(34) 2.712 ? . 3_645
H(40) H(28) 2.887 ? . 3_645
H(40) H(34) 3.486 ? . 3_645
H(40) H(45) 3.027 ? . 3_645
H(41) H(15) 3.423 ? . 3_745
H(41) H(22) 2.791 ? . 3_745
H(42) C(26) 3.207 ? . 3_755
H(42) H(22) 3.129 ? . 3_745
H(42) H(37) 2.417 ? . 3_755
H(42) H(38) 3.200 ? . 3_755
H(43) C(35) 3.311 ? . 3_745
H(43) H(20) 3.595 ? . 3_745
H(43) H(35) 3.588 ? . 3_745
H(43) H(51) 2.393 ? . 3_745
H(44) C(12) 3.439 ? . 3_745
H(44) C(14) 3.410 ? . 3_745
H(44) H(18) 3.263 ? . 3_745
H(44) H(20) 2.540 ? . 3_745
H(44) H(22) 2.534 ? . 3_745
H(44) H(35) 3.120 ? . 3_745
H(44) H(51) 3.188 ? . 3_745
H(45) O(3) 1.81(5) ? . 3_655
H(45) C(22) 3.32(5) ? . 3_655
H(45) C(24) 2.91(5) ? . 3_655
H(45) C(31) 3.45(5) ? . 3_655
H(45) H(32) 2.42(5) ? . 3_655
H(45) H(38) 3.60(5) ? . 3_655
H(45) H(40) 3.027 ? . 3_655
H(45) H(46) 3.35(6) ? . 3_655
H(45) H(47) 2.90(5) ? . 3_655
H(46) O(3) 3.24(3) ? . 3_655
H(46) H(38) 3.35(3) ? . 3_655
H(46) H(45) 3.35(6) ? . 3_645
H(47) O(4) 3.109(5) ? . 3_645
H(47) C(12) 3.397(5) ? . 3_645
H(47) H(2) 3.554(6) ? . 3_655
H(47) H(4) 3.181(6) ? . 3_655
H(47) H(20) 3.416 ? . 3_645
H(47) H(21) 2.687 ? . 3_645
H(47) H(45) 2.90(5) ? . 3_645
H(48) C(12) 3.381(6) ? . 3_645
H(48) C(13) 3.387(6) ? . 3_645
H(48) C(18) 3.026(6) ? . 3_645
H(48) H(9) 3.596(7) ? . 4_665
H(48) H(21) 2.620 ? . 3_645
H(48) H(26) 2.625(6) ? . 3_645
H(48) H(30) 2.906(7) ? . 3_645
H(49) C(6) 3.283(7) ? . 4_665
H(49) C(7) 3.381(5) ? . 4_665
H(49) C(17) 3.381(6) ? . 4_665
H(49) H(8) 3.119(7) ? . 4_665
H(49) H(9) 2.971(7) ? . 4_665
H(49) H(10) 3.277(6) ? . 4_665
H(49) H(11) 3.121(5) ? . 4_665
H(49) H(23) 3.067(8) ? . 3_745
H(49) H(25) 3.036(7) ? . 4_665
H(50) C(9) 2.993(6) ? . 3_755
H(50) H(8) 3.598(6) ? . 4_665
H(50) H(12) 3.296 ? . 3_755
H(50) H(13) 2.450 ? . 3_755
H(50) H(14) 2.807 ? . 3_755
H(50) H(23) 2.991(7) ? . 3_745
H(50) H(36) 3.575(7) ? . 3_755
H(50) H(37) 3.535(7) ? . 3_755
H(51) C(28) 3.186(6) ? . 3_755
H(51) H(33) 3.588(6) ? . 3_655
H(51) H(37) 3.054(6) ? . 3_755
H(51) H(43) 2.393 ? . 3_755
H(51) H(44) 3.188 ? . 3_755

loop_
_geom_torsion_atom_site_label_1
_geom_torsion_atom_site_label_2
_geom_torsion_atom_site_label_3
_geom_torsion_atom_site_label_4
_geom_torsion
_geom_torsion_publ_flag
_geom_torsion_site_symmetry_1
_geom_torsion_site_symmetry_2
_geom_torsion_site_symmetry_3
_geom_torsion_site_symmetry_4
C(3) O(1) C(2) C(1) 165.7(3) ? . . . .
C(3) O(1) C(2) C(4) -78.3(3) ? . . . .
C(24) O(2) C(25) C(26) 63.2(4) ? . . . .
C(24) O(2) C(25) C(27) -61.9(4) ? . . . .
C(24) O(2) C(25) C(28) -179.8(3) ? . . . .
C(25) O(2) C(24) O(3) -5.6(5) ? . . . .
C(25) O(2) C(24) C(23) 174.2(2) ? . . . .
C(11) N(1) C(12) C(13) 65.0(3) ? . . . .
C(12) N(1) C(11) C(1) -129.7(3) ? . . . .
C(11) N(1) C(19) C(20) -160.4(2) ? . . . .
C(11) N(1) C(19) C(23) 66.8(3) ? . . . .
C(19) N(1) C(11) C(1) 98.5(3) ? . . . .
C(12) N(1) C(19) C(20) 69.0(3) ? . . . .
C(12) N(1) C(19) C(23) -63.8(3) ? . . . .
C(19) N(1) C(12) C(13) -164.3(2) ? . . . .
C(2) C(1) C(7) C(6) -71.3(3) ? . . . .
C(7) C(1) C(2) O(1) -165.6(2) ? . . . .
C(7) C(1) C(2) C(4) 72.6(3) ? . . . .
C(2) C(1) C(8) C(5) 54.0(3) ? . . . .
C(2) C(1) C(8) C(9) -65.7(3) ? . . . .
C(2) C(1) C(8) C(10) 169.8(3) ? . . . .
C(8) C(1) C(2) O(1) 89.3(3) ? . . . .
C(8) C(1) C(2) C(4) -32.5(3) ? . . . .
C(2) C(1) C(11) N(1) -68.4(4) ? . . . .
C(11) C(1) C(2) O(1) -36.9(4) ? . . . .
C(11) C(1) C(2) C(4) -158.8(3) ? . . . .
C(7) C(1) C(8) C(5) -53.7(3) ? . . . .
C(7) C(1) C(8) C(9) -173.4(3) ? . . . .
C(7) C(1) C(8) C(10) 62.1(3) ? . . . .
C(8) C(1) C(7) C(6) 34.9(3) ? . . . .
C(7) C(1) C(11) N(1) 54.9(4) ? . . . .
C(11) C(1) C(7) C(6) 159.0(3) ? . . . .
C(8) C(1) C(11) N(1) 171.6(2) ? . . . .
C(11) C(1) C(8) C(5) -178.3(3) ? . . . .
C(11) C(1) C(8) C(9) 62.0(4) ? . . . .
C(11) C(1) C(8) C(10) -62.5(4) ? . . . .
O(1) C(2) C(4) C(5) -125.1(3) ? . . . .
C(1) C(2) C(4) C(5) -2.6(3) ? . . . .
C(2) C(4) C(5) C(6) -70.2(3) ? . . . .
C(2) C(4) C(5) C(8) 37.6(3) ? . . . .
C(4) C(5) C(6) C(7) 72.1(4) ? . . . .
C(4) C(5) C(8) C(1) -55.4(3) ? . . . .
C(4) C(5) C(8) C(9) 64.5(3) ? . . . .
C(4) C(5) C(8) C(10) -172.1(3) ? . . . .
C(6) C(5) C(8) C(1) 54.4(3) ? . . . .
C(6) C(5) C(8) C(9) 174.4(3) ? . . . .
C(6) C(5) C(8) C(10) -62.3(4) ? . . . .
C(8) C(5) C(6) C(7) -34.7(4) ? . . . .
C(5) C(6) C(7) C(1) -0.8(4) ? . . . .
N(1) C(12) C(13) C(14) -106.9(4) ? . . . .
N(1) C(12) C(13) C(18) 72.1(4) ? . . . .
C(12) C(13) C(14) C(15) 178.0(3) ? . . . .
C(12) C(13) C(18) C(17) -177.9(3) ? . . . .
C(14) C(13) C(18) C(17) 1.1(6) ? . . . .
C(18) C(13) C(14) C(15) -0.9(6) ? . . . .
C(13) C(14) C(15) C(16) -0.6(7) ? . . . .
C(14) C(15) C(16) C(17) 1.9(8) ? . . . .
C(15) C(16) C(17) C(18) -1.7(7) ? . . . .
C(16) C(17) C(18) C(13) 0.2(5) ? . . . .
N(1) C(19) C(20) C(21) 38.2(4) ? . . . .
N(1) C(19) C(20) C(22) 160.1(3) ? . . . .
N(1) C(19) C(23) C(24) -118.5(3) ? . . . .
N(1) C(19) C(23) C(29) 113.3(3) ? . . . .
C(20) C(19) C(23) C(24) 110.5(3) ? . . . .
C(20) C(19) C(23) C(29) -17.7(4) ? . . . .
C(23) C(19) C(20) C(21) 169.0(3) ? . . . .
C(23) C(19) C(20) C(22) -69.1(4) ? . . . .
C(19) C(23) C(24) O(2) 117.6(2) ? . . . .
C(19) C(23) C(24) O(3) -62.7(4) ? . . . .
C(19) C(23) C(29) O(4) -68.9(3) ? . . . .
C(19) C(23) C(29) C(30) 168.9(3) ? . . . .
C(24) C(23) C(29) O(4) 163.3(2) ? . . . .
C(24) C(23) C(29) C(30) 41.1(4) ? . . . .
C(29) C(23) C(24) O(2) -110.8(3) ? . . . .
C(29) C(23) C(24) O(3) 69.0(4) ? . . . .
O(4) C(29) C(30) C(31) 127.7(3) ? . . . .
O(4) C(29) C(30) C(35) -49.3(4) ? . . . .
C(23) C(29) C(30) C(31) -113.0(4) ? . . . .
C(23) C(29) C(30) C(35) 70.0(4) ? . . . .
C(29) C(30) C(31) C(32) 179.8(4) ? . . . .
C(29) C(30) C(35) C(34) -179.0(3) ? . . . .
C(31) C(30) C(35) C(34) 4.0(6) ? . . . .
C(35) C(30) C(31) C(32) -3.1(6) ? . . . .
C(30) C(31) C(32) C(33) 2.5(7) ? . . . .
C(31) C(32) C(33) C(34) -2.5(8) ? . . . .
C(32) C(33) C(34) C(35) 3.4(7) ? . . . .
C(33) C(34) C(35) C(30) -4.2(7) ? . . . .

loop_
_cod_related_entry_id
_cod_related_entry_database
_cod_related_entry_code
1 ChemSpider 30659220
